data_7156591
loop_
_publ_author_name
'Yan, Weitao'
'Wang, Ruo'
'Zhang, Tesen'
'Deng, Hongtao'
'Chen, Jian'
'Wu, Wei'
'Weng, Zhiqiang'

_publ_section_title
;
 Synthesis of 4-trifluoromethyl 2-pyrones and pyridones through the
 Br\/onsted base-catalyzed Pechmann-type reaction with cyclic 1,3-diones.
;
_journal_issue 48
_journal_name_full 'Organic &amp; biomolecular chemistry'
_journal_page_first 9440
_journal_page_last 9445
_journal_paper_doi 10.1039/c8ob02701c
_journal_volume 16
_journal_year 2018
_chemical_formula_moiety C34H27F6N2O5S
_chemical_formula_sum 'C34 H27 F6 N2 O5 S'
_chemical_formula_weight 689.64
_space_group_IT_number 2
_space_group_name_Hall '-P 1'
_space_group_name_H-M_alt 'P -1'
_symmetry_cell_setting triclinic
_symmetry_space_group_name_Hall '-P 1'
_symmetry_space_group_name_H-M 'P -1'
_atom_sites_solution_hydrogens geom
_atom_sites_solution_primary direct
_atom_sites_solution_secondary difmap
_audit_creation_method SHELXL-97
_audit_update_record
;
2018-09-29 deposited with the CCDC.
2018-11-27 downloaded from the CCDC.
;
_cell_angle_alpha 80.836(3)
_cell_angle_beta 75.449(4)
_cell_angle_gamma 70.099(4)
_cell_formula_units_Z 2
_cell_length_a 9.0274(4)
_cell_length_b 12.8372(5)
_cell_length_c 15.1428(6)
_cell_measurement_reflns_used 5019
_cell_measurement_temperature 293(2)
_cell_measurement_theta_max 23.8530
_cell_measurement_theta_min 3.7720
_cell_volume 1591.87(12)
_computing_cell_refinement 'Bruker SMART'
_computing_data_collection 'Bruker SMART'
_computing_data_reduction 'Bruker SAINT'
_computing_molecular_graphics 'Bruker SHELXTL'
_computing_publication_material 'Bruker SHELXTL'
_computing_structure_refinement 'Bruker SHELXTL'
_computing_structure_solution 'Bruker SHELXTL'
_diffrn_ambient_temperature 293(2)
_diffrn_detector_area_resol_mean None
_diffrn_measured_fraction_theta_full 0.995
_diffrn_measured_fraction_theta_max 0.995
_diffrn_measurement_device_type 'CCD area detector'
_diffrn_measurement_method 'phi and omega scans'
_diffrn_radiation_monochromator graphite
_diffrn_radiation_source 'fine-focus sealed tube'
_diffrn_radiation_type MoK\a
_diffrn_radiation_wavelength 0.71073
_diffrn_reflns_av_R_equivalents 0.0733
_diffrn_reflns_av_sigmaI/netI 0.0769
_diffrn_reflns_limit_h_max 10
_diffrn_reflns_limit_h_min -10
_diffrn_reflns_limit_k_max 14
_diffrn_reflns_limit_k_min -14
_diffrn_reflns_limit_l_max 17
_diffrn_reflns_limit_l_min -17
_diffrn_reflns_number 18299
_diffrn_reflns_theta_full 24.50
_diffrn_reflns_theta_max 24.50
_diffrn_reflns_theta_min 3.46
_diffrn_standards_decay_% 'not measured'
_diffrn_standards_interval_count 'not measured'
_diffrn_standards_interval_time 'not measured'
_diffrn_standards_number None
_exptl_absorpt_coefficient_mu 0.182
_exptl_absorpt_correction_T_max 1.00000
_exptl_absorpt_correction_T_min 0.09316
_exptl_absorpt_correction_type multi-scan
_exptl_crystal_colour Colourless
_exptl_crystal_density_diffrn 1.439
_exptl_crystal_density_method 'not measured'
_exptl_crystal_description Block
_exptl_crystal_F_000 710
_exptl_crystal_size_max 0.30
_exptl_crystal_size_mid 0.15
_exptl_crystal_size_min 0.15
_refine_diff_density_max 0.413
_refine_diff_density_min -0.259
_refine_diff_density_rms 0.046
_refine_ls_extinction_method none
_refine_ls_goodness_of_fit_ref 1.041
_refine_ls_hydrogen_treatment mixed
_refine_ls_matrix_type full
_refine_ls_number_parameters 458
_refine_ls_number_reflns 5301
_refine_ls_number_restraints 0
_refine_ls_restrained_S_all 1.041
_refine_ls_R_factor_all 0.0909
_refine_ls_R_factor_gt 0.0569
_refine_ls_shift/su_max 0.000
_refine_ls_shift/su_mean 0.000
_refine_ls_structure_factor_coef Fsqd
_refine_ls_weighting_details 'calc w=1/[\s^2^(Fo^2^)+(0.0847P)^2^+0.0000P] where P=(Fo^2^+2Fc^2^)/3'
_refine_ls_weighting_scheme calc
_refine_ls_wR_factor_gt 0.1538
_refine_ls_wR_factor_ref 0.1684
_reflns_number_gt 3372
_reflns_number_total 5274
_reflns_threshold_expression >2sigma(I)
_cod_data_source_file c8ob02701c2.cif
_cod_data_source_block p-1
_cod_depositor_comments
;
The following automatic conversions were performed:

'_symmetry_cell_setting' value 'Triclinic' changed to 'triclinic'
according to
/home/data/users/saulius/crontab/automatic-downloads/rss-feeds/RSC/lib/dictionaries/cif_core.dic
dictionary named 'cif_core.dic' version 2.4.2 from 2011-04-26.

Automatic conversion script
Id: cif_fix_values 4973 2017-02-22 13:04:09Z antanas 

 Adding full bibliography for 7156591--7156592.cif.
;
_cod_original_sg_symbol_H-M P-1
_cod_database_code 7156591

loop_
_symmetry_equiv_pos_as_xyz
'x, y, z'
'-x, -y, -z'

loop_
_atom_site_label
_atom_site_type_symbol
_atom_site_fract_x
_atom_site_fract_y
_atom_site_fract_z
_atom_site_U_iso_or_equiv
_atom_site_adp_type
_atom_site_occupancy
_atom_site_symmetry_multiplicity
_atom_site_calc_flag
_atom_site_refinement_flags
_atom_site_disorder_assembly
_atom_site_disorder_group
C23 C 0.9786(4) 0.8140(2) 0.59604(19) 0.0555(7) Uani 1 1 d . A .
C24 C 0.9193(3) 0.9033(2) 0.64916(19) 0.0533(7) Uani 1 1 d . . .
C26 C 1.0994(5) 0.7825(3) 0.7574(2) 0.0767(11) Uani 1 1 d . . .
H26 H 1.137(5) 0.788(3) 0.795(3) 0.092 Uiso 1 1 d . . .
C25 C 0.9850(4) 0.8916(3) 0.7326(2) 0.0692(9) Uani 1 1 d . A .
C28 C 1.1001(5) 0.7065(2) 0.6172(2) 0.0776(10) Uani 1 1 d . . .
C32 C 1.5110(6) 0.3949(4) 0.7597(4) 0.1006(13) Uani 1 1 d . A .
H32 H 1.5873 0.3285 0.7741 0.121 Uiso 1 1 calc R . .
C33 C 1.5447(5) 0.4568(3) 0.6801(4) 0.0979(13) Uani 1 1 d . . .
H33 H 1.6440 0.4320 0.6402 0.117 Uiso 1 1 calc R . .
C34 C 1.4319(4) 0.5570(3) 0.6576(3) 0.0877(11) Uani 1 1 d . A .
H34 H 1.4558 0.5988 0.6030 0.105 Uiso 1 1 calc R . .
C29 C 1.2854(5) 0.5933(3) 0.7166(3) 0.0953(13) Uani 1 1 d . . .
C27 C 1.1896(11) 0.7181(7) 0.6823(6) 0.059(2) Uani 0.584(17) 1 d P A 1
H27 H 1.2704 0.7528 0.6477 0.070 Uiso 0.584(17) 1 calc PR A 1
N2 N 0.5841(3) 0.07901(17) 0.31560(15) 0.0534(6) Uani 1 1 d . . .
H2 H 0.6357 0.0263 0.3499 0.064 Uiso 1 1 calc R . .
F3 F 0.4323(3) 0.37623(14) 0.07816(15) 0.0866(6) Uani 1 1 d . . .
F2 F 0.2247(2) 0.32099(17) 0.11598(15) 0.0955(7) Uani 1 1 d . . .
O2 O 0.4832(3) 0.17788(17) 0.01777(15) 0.0723(6) Uani 1 1 d . . .
C6 C 0.5304(3) 0.1422(2) 0.16731(19) 0.0470(7) Uani 1 1 d . . .
F1 F 0.2540(3) 0.42948(15) 0.19737(14) 0.1042(8) Uani 1 1 d . . .
C5 C 0.6099(3) 0.0627(2) 0.22644(18) 0.0475(7) Uani 1 1 d . . .
O1 O 0.4688(3) 0.18339(18) 0.43651(15) 0.0826(7) Uani 1 1 d . . .
C10 C 0.7319(3) -0.0458(2) 0.19906(18) 0.0518(7) Uani 1 1 d . . .
H10A H 0.6810 -0.1037 0.2148 0.062 Uiso 1 1 calc R . .
H10B H 0.8170 -0.0647 0.2327 0.062 Uiso 1 1 calc R . .
C7 C 0.5575(3) 0.1154(2) 0.0720(2) 0.0520(7) Uani 1 1 d . . .
C2 C 0.4229(3) 0.2441(2) 0.2052(2) 0.0530(7) Uani 1 1 d . . .
C3 C 0.3983(3) 0.2571(2) 0.2950(2) 0.0601(8) Uani 1 1 d . . .
H3 H 0.3249 0.3226 0.3179 0.072 Uiso 1 1 calc R . .
C9 C 0.8046(3) -0.0409(2) 0.09654(19) 0.0597(8) Uani 1 1 d . . .
H9 H 0.8645 0.0126 0.0846 0.072 Uiso 1 1 calc R . .
C8 C 0.6719(4) 0.0054(2) 0.0456(2) 0.0630(8) Uani 1 1 d . . .
H8A H 0.7191 0.0118 -0.0193 0.076 Uiso 1 1 calc R . .
H8B H 0.6120 -0.0469 0.0551 0.076 Uiso 1 1 calc R . .
C11 C 0.9257(4) -0.1519(2) 0.07065(18) 0.0560(7) Uani 1 1 d . . .
C14 C 1.1564(4) -0.3539(3) 0.0272(2) 0.0771(10) Uani 1 1 d . . .
H14 H 1.2339 -0.4216 0.0124 0.093 Uiso 1 1 calc R . .
C16 C 1.0807(4) -0.1754(3) 0.0803(2) 0.0663(8) Uani 1 1 d . . .
H16 H 1.1085 -0.1225 0.1023 0.080 Uiso 1 1 calc R . .
C4 C 0.4805(3) 0.1745(2) 0.3559(2) 0.0582(8) Uani 1 1 d . . .
C1 C 0.3349(4) 0.3416(3) 0.1481(3) 0.0702(9) Uani 1 1 d . . .
C12 C 0.8887(4) -0.2316(3) 0.0386(2) 0.0729(9) Uani 1 1 d . . .
H12 H 0.7847 -0.2172 0.0304 0.088 Uiso 1 1 calc R . .
C15 C 1.1966(4) -0.2751(3) 0.0585(2) 0.0740(9) Uani 1 1 d . . .
H15 H 1.3015 -0.2887 0.0649 0.089 Uiso 1 1 calc R . .
C13 C 1.0029(5) -0.3330(3) 0.0180(2) 0.0810(10) Uani 1 1 d . . .
H13 H 0.9747 -0.3870 -0.0022 0.097 Uiso 1 1 calc R . .
N1 N 0.9271(3) 0.82108(18) 0.51816(16) 0.0577(6) Uani 1 1 d . . .
H1 H 0.9656 0.7635 0.4872 0.069 Uiso 1 1 calc R A .
C20 C 0.8019(3) 0.9999(2) 0.6192(2) 0.0575(7) Uani 1 1 d . A .
C21 C 0.7548(4) 1.0034(2) 0.5410(2) 0.0619(8) Uani 1 1 d . . .
H21 H 0.6780 1.0673 0.5231 0.074 Uiso 1 1 calc R A .
C22 C 0.8184(4) 0.9127(2) 0.4845(2) 0.0570(7) Uani 1 1 d . A .
O4 O 0.9478(4) 0.9674(2) 0.77977(19) 0.1197(11) Uani 1 1 d . . .
O3 O 0.7854(3) 0.91108(16) 0.41065(14) 0.0719(6) Uani 1 1 d . . .
C19 C 0.7213(5) 1.1004(3) 0.6727(3) 0.0788(10) Uani 1 1 d . . .
S1 S -0.02824(10) 0.57745(5) 0.38195(5) 0.0587(3) Uani 1 1 d . . .
O5 O 0.0425(3) 0.61830(15) 0.44369(14) 0.0672(6) Uani 1 1 d . . .
C17 C -0.2363(4) 0.6162(3) 0.4264(3) 0.0953(12) Uani 1 1 d . . .
H17A H -0.2577 0.5734 0.4834 0.143 Uiso 1 1 calc R . .
H17B H -0.2892 0.6026 0.3838 0.143 Uiso 1 1 calc R . .
H17C H -0.2760 0.6938 0.4364 0.143 Uiso 1 1 calc R . .
C18 C -0.0244(6) 0.6691(3) 0.2822(2) 0.0968(13) Uani 1 1 d . . .
H18A H -0.0731 0.7443 0.2986 0.145 Uiso 1 1 calc R . .
H18B H -0.0833 0.6544 0.2434 0.145 Uiso 1 1 calc R . .
H18C H 0.0852 0.6583 0.2501 0.145 Uiso 1 1 calc R . .
C27A C 1.1237(15) 0.6779(9) 0.7064(7) 0.052(3) Uani 0.416(17) 1 d P A 2
H27A H 1.0406 0.6447 0.7398 0.063 Uiso 0.416(17) 1 calc PR A 2
F4 F 0.8214(3) 1.15214(15) 0.67874(15) 0.0996(7) Uani 1 1 d . A .
F5A F 0.5909(19) 1.163(3) 0.649(2) 0.121(6) Uani 0.55(7) 1 d P A 1
F6 F 0.6480(3) 1.0784(2) 0.75677(17) 0.1151(8) Uani 1 1 d . A .
C31 C 1.3672(7) 0.4299(4) 0.8176(3) 0.1233(17) Uani 1 1 d . . .
H31 H 1.3444 0.3877 0.8720 0.148 Uiso 1 1 calc R A .
C30 C 1.2537(6) 0.5278(4) 0.7965(3) 0.1297(19) Uani 1 1 d . A .
H30 H 1.1541 0.5504 0.8365 0.156 Uiso 1 1 calc R . .
F5 F 0.635(7) 1.1859(18) 0.619(3) 0.134(10) Uani 0.45(7) 1 d P A 2

loop_
_atom_site_aniso_label
_atom_site_aniso_U_11
_atom_site_aniso_U_22
_atom_site_aniso_U_33
_atom_site_aniso_U_23
_atom_site_aniso_U_13
_atom_site_aniso_U_12
C23 0.0687(18) 0.0507(17) 0.0532(17) -0.0097(14) -0.0127(15) -0.0241(15)
C24 0.0591(17) 0.0489(16) 0.0577(18) -0.0094(14) -0.0086(14) -0.0250(14)
C26 0.102(3) 0.064(2) 0.076(2) -0.0196(18) -0.040(2) -0.0181(19)
C25 0.086(2) 0.066(2) 0.068(2) -0.0206(17) -0.0158(18) -0.0343(18)
C28 0.111(3) 0.0455(17) 0.082(2) -0.0121(16) -0.056(2) -0.0037(17)
C32 0.102(3) 0.075(3) 0.121(4) -0.031(3) -0.051(3) 0.006(2)
C33 0.060(2) 0.088(3) 0.144(4) -0.032(3) -0.027(2) -0.006(2)
C34 0.076(2) 0.081(2) 0.110(3) -0.029(2) -0.028(2) -0.014(2)
C29 0.095(3) 0.101(3) 0.076(3) -0.046(2) -0.045(2) 0.022(2)
C27 0.055(4) 0.064(4) 0.062(4) -0.018(3) -0.013(3) -0.019(3)
N2 0.0575(14) 0.0461(13) 0.0504(14) -0.0078(11) -0.0089(11) -0.0086(11)
F3 0.0937(14) 0.0544(11) 0.0962(15) 0.0059(10) -0.0219(12) -0.0080(10)
F2 0.0605(11) 0.1095(15) 0.1128(16) -0.0229(13) -0.0425(11) 0.0016(11)
O2 0.0820(14) 0.0567(12) 0.0759(14) -0.0082(11) -0.0404(12) -0.0008(11)
C6 0.0426(14) 0.0360(14) 0.0623(18) -0.0063(13) -0.0156(13) -0.0079(12)
F1 0.1170(17) 0.0615(12) 0.1031(15) -0.0272(11) -0.0374(13) 0.0306(11)
C5 0.0495(15) 0.0421(15) 0.0524(17) -0.0101(13) -0.0072(13) -0.0162(13)
O1 0.0937(17) 0.0767(15) 0.0573(15) -0.0206(12) -0.0080(12) -0.0002(12)
C10 0.0532(16) 0.0410(15) 0.0572(17) -0.0091(13) -0.0147(13) -0.0053(12)
C7 0.0555(16) 0.0438(15) 0.0571(18) -0.0044(14) -0.0182(15) -0.0116(13)
C2 0.0428(15) 0.0466(16) 0.070(2) -0.0117(14) -0.0138(14) -0.0106(13)
C3 0.0484(16) 0.0518(17) 0.075(2) -0.0172(16) -0.0088(15) -0.0070(14)
C9 0.0626(18) 0.0568(17) 0.0564(18) -0.0123(14) -0.0157(15) -0.0089(15)
C8 0.0708(19) 0.0518(17) 0.0593(18) -0.0083(14) -0.0230(16) -0.0021(15)
C11 0.0650(19) 0.0522(17) 0.0421(15) -0.0061(13) -0.0146(14) -0.0041(14)
C14 0.079(2) 0.066(2) 0.058(2) -0.0125(17) -0.0121(17) 0.0143(18)
C16 0.060(2) 0.066(2) 0.067(2) -0.0024(16) -0.0139(16) -0.0131(16)
C4 0.0548(17) 0.0560(18) 0.058(2) -0.0140(15) -0.0024(15) -0.0124(14)
C1 0.064(2) 0.0515(19) 0.084(2) -0.0168(18) -0.024(2) 0.0064(17)
C12 0.066(2) 0.070(2) 0.079(2) -0.0245(18) -0.0296(17) 0.0014(17)
C15 0.0527(18) 0.087(2) 0.063(2) -0.0024(18) -0.0090(15) -0.0015(18)
C13 0.087(3) 0.063(2) 0.088(2) -0.0304(18) -0.033(2) 0.0034(18)
N1 0.0766(16) 0.0418(13) 0.0559(15) -0.0128(11) -0.0190(13) -0.0128(12)
C20 0.0605(18) 0.0501(17) 0.0637(19) -0.0156(14) -0.0035(15) -0.0215(15)
C21 0.0658(19) 0.0439(16) 0.068(2) -0.0083(15) -0.0073(16) -0.0103(14)
C22 0.0693(19) 0.0441(17) 0.0537(18) -0.0018(14) -0.0130(15) -0.0138(14)
O4 0.169(3) 0.0831(17) 0.115(2) -0.0508(16) -0.071(2) -0.0008(18)
O3 0.0919(16) 0.0607(13) 0.0531(13) -0.0071(10) -0.0226(11) -0.0050(11)
C19 0.072(3) 0.069(2) 0.096(3) -0.035(2) -0.016(2) -0.012(2)
S1 0.0801(5) 0.0433(4) 0.0501(5) -0.0112(3) -0.0128(4) -0.0135(4)
O5 0.0845(14) 0.0542(12) 0.0651(13) -0.0136(10) -0.0274(11) -0.0123(11)
C17 0.079(2) 0.102(3) 0.109(3) -0.035(2) -0.014(2) -0.027(2)
C18 0.156(4) 0.074(2) 0.057(2) 0.0050(18) -0.027(2) -0.033(2)
C27A 0.048(5) 0.049(5) 0.059(5) -0.011(4) -0.003(4) -0.017(4)
F4 0.1126(16) 0.0668(12) 0.1284(18) -0.0403(12) -0.0058(13) -0.0393(12)
F5A 0.092(8) 0.112(10) 0.145(13) -0.076(9) -0.040(6) 0.027(5)
F6 0.0957(15) 0.143(2) 0.1098(18) -0.0731(16) 0.0262(14) -0.0486(15)
C31 0.139(4) 0.114(3) 0.087(3) -0.023(3) -0.038(3) 0.015(3)
C30 0.110(3) 0.165(4) 0.069(3) -0.044(3) -0.026(2) 0.035(3)
F5 0.19(2) 0.058(7) 0.130(14) -0.045(7) -0.081(13) 0.039(8)

loop_
_atom_type_symbol
_atom_type_description
_atom_type_scat_dispersion_real
_atom_type_scat_dispersion_imag
_atom_type_scat_source
C C 0.0033 0.0016 'International Tables Vol C Tables 4.2.6.8 and 6.1.1.4'
H H 0.0000 0.0000 'International Tables Vol C Tables 4.2.6.8 and 6.1.1.4'
F F 0.0171 0.0103 'International Tables Vol C Tables 4.2.6.8 and 6.1.1.4'
N N 0.0061 0.0033 'International Tables Vol C Tables 4.2.6.8 and 6.1.1.4'
O O 0.0106 0.0060 'International Tables Vol C Tables 4.2.6.8 and 6.1.1.4'
S S 0.1246 0.1234 'International Tables Vol C Tables 4.2.6.8 and 6.1.1.4'

loop_
_geom_angle_atom_site_label_1
_geom_angle_atom_site_label_2
_geom_angle_atom_site_label_3
_geom_angle
N1 C23 C24 120.0(3)
N1 C23 C28 115.2(2)
C24 C23 C28 124.8(3)
C23 C24 C20 117.4(3)
C23 C24 C25 117.4(3)
C20 C24 C25 125.2(3)
C27 C26 C25 114.6(4)
C27 C26 C27A 34.1(3)
C25 C26 C27A 119.4(4)
O4 C25 C26 119.7(3)
O4 C25 C24 122.0(3)
C26 C25 C24 118.4(3)
C27A C28 C27 36.0(4)
C27A C28 C23 119.1(4)
C27 C28 C23 111.3(3)
C31 C32 C33 119.9(4)
C32 C33 C34 120.8(4)
C29 C34 C33 119.4(4)
C34 C29 C30 118.5(4)
C34 C29 C27A 133.8(6)
C30 C29 C27A 105.7(7)
C34 C29 C27 109.4(6)
C30 C29 C27 131.6(5)
C27A C29 C27 32.8(3)
C26 C27 C28 117.2(6)
C26 C27 C29 111.4(6)
C28 C27 C29 106.0(6)
C5 N2 C4 124.8(2)
C5 C6 C2 116.4(2)
C5 C6 C7 118.0(2)
C2 C6 C7 125.6(2)
N2 C5 C6 121.2(2)
N2 C5 C10 114.5(2)
C6 C5 C10 124.3(2)
C5 C10 C9 111.4(2)
O2 C7 C6 121.8(2)
O2 C7 C8 120.2(3)
C6 C7 C8 117.9(2)
C3 C2 C6 120.8(3)
C3 C2 C1 116.5(2)
C6 C2 C1 122.7(3)
C2 C3 C4 122.5(3)
C8 C9 C11 116.6(2)
C8 C9 C10 109.0(2)
C11 C9 C10 110.3(2)
C7 C8 C9 114.8(2)
C12 C11 C16 117.6(3)
C12 C11 C9 123.5(3)
C16 C11 C9 118.9(3)
C13 C14 C15 119.8(3)
C11 C16 C15 121.9(3)
O1 C4 N2 120.2(3)
O1 C4 C3 125.5(3)
N2 C4 C3 114.2(3)
F3 C1 F2 108.0(3)
F3 C1 F1 105.8(3)
F2 C1 F1 105.2(3)
F3 C1 C2 113.0(3)
F2 C1 C2 113.0(3)
F1 C1 C2 111.3(3)
C11 C12 C13 121.3(3)
C14 C15 C16 119.5(3)
C14 C13 C12 120.0(3)
C23 N1 C22 125.2(2)
C21 C20 C24 120.5(2)
C21 C20 C19 116.4(3)
C24 C20 C19 123.0(3)
C20 C21 C22 122.4(3)
O3 C22 N1 119.5(2)
O3 C22 C21 126.1(3)
N1 C22 C21 114.4(3)
F5A C19 F6 94.0(15)
F5A C19 F4 115.3(15)
F6 C19 F4 106.9(3)
F5A C19 F5 26.8(16)
F6 C19 F5 118(2)
F4 C19 F5 95(2)
F5A C19 C20 112.5(9)
F6 C19 C20 113.5(3)
F4 C19 C20 113.2(3)
F5 C19 C20 108.7(12)
O5 S1 C17 106.38(15)
O5 S1 C18 105.34(15)
C17 S1 C18 99.7(2)
C28 C27A C29 115.7(7)
C28 C27A C26 112.4(8)
C29 C27A C26 107.9(8)
C32 C31 C30 120.3(5)
C31 C30 C29 121.0(4)

loop_
_geom_bond_atom_site_label_1
_geom_bond_atom_site_label_2
_geom_bond_distance
C23 N1 1.352(3)
C23 C24 1.381(4)
C23 C28 1.489(4)
C24 C20 1.426(4)
C24 C25 1.491(4)
C26 C27 1.418(7)
C26 C25 1.488(5)
C26 C27A 1.577(11)
C25 O4 1.203(3)
C28 C27A 1.393(9)
C28 C27 1.476(8)
C32 C31 1.346(6)
C32 C33 1.361(6)
C33 C34 1.397(5)
C34 C29 1.372(5)
C29 C30 1.385(6)
C29 C27A 1.522(9)
C29 C27 1.613(8)
N2 C5 1.349(3)
N2 C4 1.386(3)
F3 C1 1.320(4)
F2 C1 1.326(4)
O2 C7 1.212(3)
C6 C5 1.376(4)
C6 C2 1.441(4)
C6 C7 1.478(4)
F1 C1 1.340(3)
C5 C10 1.495(3)
O1 C4 1.218(3)
C10 C9 1.526(4)
C7 C8 1.483(4)
C2 C3 1.349(4)
C2 C1 1.507(4)
C3 C4 1.422(4)
C9 C8 1.489(4)
C9 C11 1.510(4)
C11 C12 1.366(4)
C11 C16 1.368(4)
C14 C13 1.358(5)
C14 C15 1.367(5)
C16 C15 1.375(4)
C12 C13 1.382(4)
N1 C22 1.371(4)
C20 C21 1.345(4)
C20 C19 1.499(4)
C21 C22 1.425(4)
C22 O3 1.233(3)
C19 F5A 1.28(2)
C19 F6 1.314(4)
C19 F4 1.317(4)
C19 F5 1.39(2)
S1 O5 1.497(2)
S1 C17 1.750(4)
S1 C18 1.762(3)
C31 C30 1.375(6)
